data_1507065
loop_
_publ_author_name
'Gao, Jian'
'Zingaro, Ralph A.'
'Reibenspies, Joseph H.'
'Martell, Arthur E.'

_publ_section_title
;
 Direct observation of enantioselective synergism at trimetallic centers.
;
_journal_issue 14
_journal_name_full 'Organic letters'
_journal_page_first 2453
_journal_page_last 2455
_journal_paper_doi 10.1021/ol049156k
_journal_volume 6
_journal_year 2004
_chemical_formula_sum 'C72.1 H84.4 N6 O6.1'
_chemical_formula_weight 1132.66
_chemical_name_systematic
; 
 ? 
;
_space_group_IT_number 19
_symmetry_cell_setting orthorhombic
_symmetry_space_group_name_Hall 'P 2ac 2ab'
_symmetry_space_group_name_H-M 'P 21 21 21'
_atom_sites_solution_hydrogens geom
_atom_sites_solution_primary direct
_atom_sites_solution_secondary difmap
_audit_creation_method SHELXL-97
_cell_angle_alpha 90.00
_cell_angle_beta 90.00
_cell_angle_gamma 90.00
_cell_formula_units_Z 4
_cell_length_a 8.6888(12)
_cell_length_b 16.996(2)
_cell_length_c 43.583(6)
_cell_measurement_temperature 110(2)
_cell_measurement_theta_max 55
_cell_measurement_theta_min 25
_cell_volume 6436.1(15)
_computing_cell_refinement 'Bruker SMART'
_computing_data_collection 'Bruker SMART'
_computing_data_reduction 'Bruker SAINT'
_computing_molecular_graphics 'Bruker SHELXTL'
_computing_publication_material 'Bruker SHELXTL'
_computing_structure_refinement 'SHELXL-97 (Sheldrick, 1997)'
_computing_structure_solution 'SHELXS-97 (Sheldrick, 1990)'
_diffrn_ambient_temperature 110(2)
_diffrn_measured_fraction_theta_full 0.988
_diffrn_measured_fraction_theta_max 0.988
_diffrn_measurement_device_type 'CCD area detector'
_diffrn_measurement_method 'phi and omega scans'
_diffrn_radiation_monochromator graphite
_diffrn_radiation_source 'fine-focus sealed tube'
_diffrn_radiation_type MoK\a
_diffrn_radiation_wavelength 0.71073
_diffrn_reflns_av_R_equivalents 0.0969
_diffrn_reflns_av_sigmaI/netI 0.1901
_diffrn_reflns_limit_h_max 11
_diffrn_reflns_limit_h_min -7
_diffrn_reflns_limit_k_max 22
_diffrn_reflns_limit_k_min -21
_diffrn_reflns_limit_l_max 56
_diffrn_reflns_limit_l_min -55
_diffrn_reflns_number 39519
_diffrn_reflns_theta_full 27.53
_diffrn_reflns_theta_max 27.53
_diffrn_reflns_theta_min 0.93
_exptl_absorpt_coefficient_mu 0.074
_exptl_absorpt_correction_T_max 0.9838
_exptl_absorpt_correction_T_min 0.9637
_exptl_absorpt_correction_type none
_exptl_crystal_colour COLORLESS
_exptl_crystal_density_diffrn 1.169
_exptl_crystal_density_meas 0
_exptl_crystal_density_method 'not measured'
_exptl_crystal_description BLOCK
_exptl_crystal_F_000 2431
_exptl_crystal_size_max 0.50
_exptl_crystal_size_mid 0.42
_exptl_crystal_size_min 0.22
_refine_diff_density_max 0.823
_refine_diff_density_min -0.288
_refine_diff_density_rms 0.055
_refine_ls_abs_structure_details 'Flack H D (1983), Acta Cryst. A39, 876-881'
_refine_ls_abs_structure_Flack 2.5(15)
_refine_ls_extinction_method none
_refine_ls_goodness_of_fit_ref 0.832
_refine_ls_hydrogen_treatment mixed
_refine_ls_matrix_type full
_refine_ls_number_parameters 736
_refine_ls_number_reflns 14328
_refine_ls_number_restraints 0
_refine_ls_restrained_S_all 0.832
_refine_ls_R_factor_all 0.1372
_refine_ls_R_factor_gt 0.0603
_refine_ls_shift/su_max 0.085
_refine_ls_shift/su_mean 0.001
_refine_ls_structure_factor_coef Fsqd
_refine_ls_weighting_details 'calc w=1/[\s^2^(Fo^2^)+(0.0645P)^2^+0.0000P] where P=(Fo^2^+2Fc^2^)/3'
_refine_ls_weighting_scheme calc
_refine_ls_wR_factor_gt 0.1440
_refine_ls_wR_factor_ref 0.1575
_reflns_number_gt 6214
_reflns_number_total 14328
_reflns_threshold_expression >2sigma(I)
_cod_data_source_file ol049156ksi20040509_094305.cif
_cod_data_source_block amt
_cod_depositor_comments
;
The following automatic conversions were performed:

'_symmetry_cell_setting' value 'Orthorhombic' changed to
'orthorhombic' according to
/home/saulius/struct/CIF-dictionaries/cif_core.dic dictionary named
'cif_core.dic' version 2.4.1 from 2010-06-29.

Automatic conversion script
Id: cif_fix_values 1715 2011-07-08 13:25:40Z adriana 
;
_cod_original_cell_volume 6436.0(16)
_cod_original_sg_symbol_H-M P2(1)2(1)2(1)
_cod_original_formula_sum 'C72.10 H84.40 N6 O6.10'
_cod_database_code 1507065

loop_
_symmetry_equiv_pos_as_xyz
'x, y, z'
'-x+1/2, -y, z+1/2'
'x+1/2, -y+1/2, -z'
'-x, y+1/2, -z+1/2'

loop_
_atom_site_label
_atom_site_type_symbol
_atom_site_fract_x
_atom_site_fract_y
_atom_site_fract_z
_atom_site_U_iso_or_equiv
_atom_site_adp_type
_atom_site_occupancy
_atom_site_symmetry_multiplicity
_atom_site_calc_flag
_atom_site_refinement_flags
C1 C 0.7179(4) 0.94633(19) 0.31123(8) 0.0314(9) Uani 1 1 d .
C2 C 0.6943(4) 0.99371(19) 0.28549(8) 0.0312(9) Uani 1 1 d .
C3 C 0.7988(5) 0.9891(2) 0.26124(8) 0.0394(10) Uani 1 1 d .
H3 H 0.7848 1.0221 0.2439 0.047 Uiso 1 1 calc R
C4 C 0.9224(5) 0.9375(2) 0.26185(8) 0.0378(10) Uani 1 1 d .
C5 C 0.9404(5) 0.8923(2) 0.28775(9) 0.0389(10) Uani 1 1 d .
H5 H 1.0239 0.8562 0.2883 0.047 Uiso 1 1 calc R
C6 C 0.8458(4) 0.89589(19) 0.31289(9) 0.0320(9) Uani 1 1 d .
C7 C 1.0299(6) 0.9307(3) 0.23491(10) 0.0648(14) Uani 1 1 d .
H7A H 1.1301 0.9532 0.2403 0.097 Uiso 1 1 calc R
H7B H 0.9869 0.9594 0.2174 0.097 Uiso 1 1 calc R
H7C H 1.0426 0.8752 0.2295 0.097 Uiso 1 1 calc R
C8 C 0.8798(4) 0.8539(2) 0.34257(8) 0.0350(9) Uani 1 1 d .
H8A H 0.9596 0.8134 0.3388 0.042 Uiso 1 1 calc R
H8B H 0.9221 0.8921 0.3575 0.042 Uiso 1 1 calc R
C9 C 0.6968(4) 0.74233(18) 0.34052(8) 0.0289(9) Uani 1 1 d .
H9 H 0.6692 0.7557 0.3189 0.035 Uiso 1 1 calc R
C10 C 0.8275(4) 0.68437(19) 0.33969(10) 0.0364(10) Uani 1 1 d .
C11 C 0.9012(5) 0.6693(2) 0.31211(11) 0.0552(12) Uani 1 1 d .
H11 H 0.8640 0.6925 0.2937 0.066 Uiso 1 1 calc R
C12 C 1.0314(6) 0.6196(3) 0.31123(16) 0.0806(18) Uani 1 1 d .
H12 H 1.0834 0.6096 0.2925 0.097 Uiso 1 1 calc R
C13 C 1.0814(6) 0.5860(2) 0.33825(18) 0.0726(17) Uani 1 1 d .
H13 H 1.1700 0.5532 0.3380 0.087 Uiso 1 1 calc R
C14 C 1.0072(5) 0.5985(2) 0.36502(14) 0.0598(13) Uani 1 1 d .
H14 H 1.0416 0.5731 0.3832 0.072 Uiso 1 1 calc R
C15 C 0.8804(5) 0.6485(2) 0.36605(10) 0.0430(10) Uani 1 1 d .
H15 H 0.8300 0.6580 0.3850 0.052 Uiso 1 1 calc R
C16 C 0.5522(4) 0.71199(18) 0.35636(8) 0.0298(9) Uani 1 1 d .
H16 H 0.5717 0.7101 0.3790 0.036 Uiso 1 1 calc R
C17 C 0.5107(4) 0.6296(2) 0.34553(8) 0.0287(9) Uani 1 1 d .
C18 C 0.4980(4) 0.6113(2) 0.31459(9) 0.0383(10) Uani 1 1 d .
H18 H 0.5062 0.6522 0.2998 0.046 Uiso 1 1 calc R
C19 C 0.4738(5) 0.5355(2) 0.30493(9) 0.0435(11) Uani 1 1 d .
H19 H 0.4694 0.5241 0.2836 0.052 Uiso 1 1 calc R
C20 C 0.4558(4) 0.4757(2) 0.32610(9) 0.0404(10) Uani 1 1 d .
H20 H 0.4364 0.4235 0.3193 0.049 Uiso 1 1 calc R
C21 C 0.4658(4) 0.4918(2) 0.35700(9) 0.0398(10) Uani 1 1 d .
H21 H 0.4543 0.4511 0.3717 0.048 Uiso 1 1 calc R
C22 C 0.4933(5) 0.5692(2) 0.36629(9) 0.0377(10) Uani 1 1 d .
H22 H 0.5002 0.5805 0.3876 0.045 Uiso 1 1 calc R
C23 C 0.2933(5) 0.7577(2) 0.37028(9) 0.0445(11) Uani 1 1 d .
H23A H 0.2460 0.7062 0.3655 0.053 Uiso 1 1 calc R
H23B H 0.2173 0.7988 0.3648 0.053 Uiso 1 1 calc R
C24 C 0.3788(5) 0.8285(2) 0.41757(9) 0.0363(10) Uani 1 1 d .
C25 C 0.3191(5) 0.7615(2) 0.40385(9) 0.0372(10) Uani 1 1 d .
C26 C 0.2894(5) 0.6989(2) 0.42267(10) 0.0469(11) Uani 1 1 d .
H26 H 0.2519 0.6519 0.4136 0.056 Uiso 1 1 calc R
C27 C 0.3109(5) 0.7002(2) 0.45408(11) 0.0511(12) Uani 1 1 d .
C28 C 0.3688(5) 0.7683(2) 0.46692(9) 0.0473(11) Uani 1 1 d .
H28 H 0.3843 0.7708 0.4885 0.057 Uiso 1 1 calc R
C29 C 0.4051(4) 0.8337(2) 0.44889(9) 0.0351(9) Uani 1 1 d .
C30 C 0.2701(6) 0.6296(3) 0.47391(13) 0.0836(18) Uani 1 1 d .
H30A H 0.2841 0.6433 0.4956 0.125 Uiso 1 1 calc R
H30B H 0.3374 0.5854 0.4686 0.125 Uiso 1 1 calc R
H30C H 0.1627 0.6148 0.4703 0.125 Uiso 1 1 calc R
C31 C 0.4775(5) 0.9054(2) 0.46288(9) 0.0474(11) Uani 1 1 d .
H31A H 0.4741 0.9006 0.4855 0.057 Uiso 1 1 calc R
H31B H 0.5870 0.9078 0.4567 0.057 Uiso 1 1 calc R
C32 C 0.2509(5) 0.9939(2) 0.46845(8) 0.0381(10) Uani 1 1 d .
H32 H 0.1805 0.9504 0.4619 0.046 Uiso 1 1 calc R
C33 C 0.2585(5) 0.9924(2) 0.50307(8) 0.0367(10) Uani 1 1 d .
C34 C 0.1908(5) 0.9339(2) 0.51978(9) 0.0441(11) Uani 1 1 d .
H34 H 0.1363 0.8938 0.5092 0.053 Uiso 1 1 calc R
C35 C 0.1983(6) 0.9308(3) 0.55119(10) 0.0576(13) Uani 1 1 d .
H35 H 0.1481 0.8899 0.5622 0.069 Uiso 1 1 calc R
C36 C 0.2794(6) 0.9876(3) 0.56646(10) 0.0627(14) Uani 1 1 d .
H36 H 0.2869 0.9859 0.5882 0.075 Uiso 1 1 calc R
C37 C 0.3501(5) 1.0472(3) 0.55051(10) 0.0583(13) Uani 1 1 d .
H37 H 0.4042 1.0873 0.5612 0.070 Uiso 1 1 calc R
C38 C 0.3423(5) 1.0484(2) 0.51885(10) 0.0488(11) Uani 1 1 d .
H38 H 0.3953 1.0882 0.5078 0.059 Uiso 1 1 calc R
C39 C 0.1850(5) 1.0702(2) 0.45605(8) 0.0341(9) Uani 1 1 d .
H39 H 0.2616 1.1129 0.4602 0.041 Uiso 1 1 calc R
C40 C 0.0338(5) 1.0953(2) 0.46978(8) 0.0329(9) Uani 1 1 d .
C41 C -0.0881(5) 1.0441(2) 0.47340(9) 0.0457(11) Uani 1 1 d .
H41 H -0.0740 0.9900 0.4688 0.055 Uiso 1 1 calc R
C42 C -0.2295(5) 1.0695(2) 0.48349(10) 0.0521(12) Uani 1 1 d .
H42 H -0.3105 1.0326 0.4862 0.062 Uiso 1 1 calc R
C43 C -0.2546(6) 1.1463(2) 0.48957(10) 0.0547(12) Uani 1 1 d .
H43 H -0.3542 1.1641 0.4953 0.066 Uiso 1 1 calc R
C44 C -0.1340(6) 1.1985(2) 0.48734(11) 0.0649(14) Uani 1 1 d .
H44 H -0.1488 1.2521 0.4927 0.078 Uiso 1 1 calc R
C45 C 0.0089(5) 1.1732(2) 0.47728(10) 0.0491(11) Uani 1 1 d .
H45 H 0.0908 1.2099 0.4755 0.059 Uiso 1 1 calc R
C46 C 0.1540(5) 1.1399(2) 0.40597(9) 0.0507(12) Uani 1 1 d .
H46A H 0.1404 1.1288 0.3838 0.061 Uiso 1 1 calc R
H46B H 0.0601 1.1672 0.4132 0.061 Uiso 1 1 calc R
C47 C 0.4366(6) 1.1684(2) 0.40129(8) 0.0407(11) Uani 1 1 d .
C48 C 0.2874(6) 1.1939(2) 0.40971(9) 0.0459(11) Uani 1 1 d .
C49 C 0.2764(7) 1.2717(3) 0.42081(9) 0.0625(15) Uani 1 1 d .
H49 H 0.1781 1.2901 0.4271 0.075 Uiso 1 1 calc R
C50 C 0.3964(8) 1.3213(3) 0.42297(10) 0.0690(16) Uani 1 1 d .
C51 C 0.5400(7) 1.2936(2) 0.41479(9) 0.0677(16) Uani 1 1 d .
H51 H 0.6265 1.3275 0.4165 0.081 Uiso 1 1 calc R
C52 C 0.5610(6) 1.2175(2) 0.40412(9) 0.0460(11) Uani 1 1 d .
C53 C 0.3782(9) 1.4044(2) 0.43515(13) 0.122(3) Uani 1 1 d .
H53A H 0.2723 1.4223 0.4318 0.184 Uiso 1 1 calc R
H53B H 0.4495 1.4395 0.4244 0.184 Uiso 1 1 calc R
H53C H 0.4011 1.4052 0.4572 0.184 Uiso 1 1 calc R
C54 C 0.7165(5) 1.1864(2) 0.39494(8) 0.0485(11) Uani 1 1 d .
H54A H 0.7918 1.2302 0.3948 0.058 Uiso 1 1 calc R
H54B H 0.7512 1.1472 0.4102 0.058 Uiso 1 1 calc R
C55 C 0.6911(4) 1.20721(18) 0.33923(8) 0.0304(9) Uani 1 1 d .
H55 H 0.5913 1.2348 0.3430 0.036 Uiso 1 1 calc R
C56 C 0.8154(4) 1.26877(19) 0.33980(8) 0.0318(9) Uani 1 1 d .
C57 C 0.7813(5) 1.3465(2) 0.34512(9) 0.0396(10) Uani 1 1 d .
H57 H 0.6766 1.3623 0.3465 0.048 Uiso 1 1 calc R
C58 C 0.8937(5) 1.4015(2) 0.34844(9) 0.0487(11) Uani 1 1 d .
H58 H 0.8675 1.4550 0.3521 0.058 Uiso 1 1 calc R
C59 C 1.0461(6) 1.3794(2) 0.34651(10) 0.0547(12) Uani 1 1 d .
H59 H 1.1253 1.4172 0.3493 0.066 Uiso 1 1 calc R
C60 C 1.0826(5) 1.3025(2) 0.34055(9) 0.0503(11) Uani 1 1 d .
H60 H 1.1874 1.2872 0.3389 0.060 Uiso 1 1 calc R
C61 C 0.9681(5) 1.2475(2) 0.33694(9) 0.0405(10) Uani 1 1 d .
H61 H 0.9942 1.1945 0.3324 0.049 Uiso 1 1 calc R
C62 C 0.6761(4) 1.16470(19) 0.30836(8) 0.0310(9) Uani 1 1 d .
H62 H 0.7748 1.1365 0.3041 0.037 Uiso 1 1 calc R
C63 C 0.6441(5) 1.22056(19) 0.28218(8) 0.0325(9) Uani 1 1 d .
C64 C 0.5175(5) 1.2712(2) 0.28253(9) 0.0410(10) Uani 1 1 d .
H64 H 0.4525 1.2726 0.3001 0.049 Uiso 1 1 calc R
C65 C 0.4854(5) 1.3192(2) 0.25773(10) 0.0488(11) Uani 1 1 d .
H65 H 0.4017 1.3550 0.2589 0.059 Uiso 1 1 calc R
C66 C 0.5716(5) 1.3158(2) 0.23187(9) 0.0451(11) Uani 1 1 d .
H66 H 0.5460 1.3474 0.2146 0.054 Uiso 1 1 calc R
C67 C 0.6977(5) 1.2658(2) 0.23081(9) 0.0466(11) Uani 1 1 d .
H67 H 0.7594 1.2634 0.2128 0.056 Uiso 1 1 calc R
C68 C 0.7339(5) 1.2194(2) 0.25575(8) 0.0375(10) Uani 1 1 d .
H68 H 0.8216 1.1861 0.2549 0.045 Uiso 1 1 calc R
C69 C 0.5554(4) 1.04778(19) 0.28494(8) 0.0353(10) Uani 1 1 d .
H69A H 0.5537 1.0759 0.2650 0.042 Uiso 1 1 calc R
H69B H 0.4612 1.0152 0.2861 0.042 Uiso 1 1 calc R
N1 N 0.7433(3) 0.81587(15) 0.35607(6) 0.0324(7) Uani 1 1 d .
H1A H 0.6938 0.8352 0.3720 0.039 Uiso 1 1 calc R
N2 N 0.4270(3) 0.76757(16) 0.35056(7) 0.0360(8) Uani 1 1 d .
H2A H 0.4322 0.8041 0.3363 0.043 Uiso 1 1 calc R
N3 N 0.4005(4) 0.97995(17) 0.45373(7) 0.0392(8) Uani 1 1 d .
H3A H 0.4413 1.0131 0.4405 0.047 Uiso 1 1 calc R
N4 N 0.1674(4) 1.06358(18) 0.42263(6) 0.0423(9) Uani 1 1 d .
H4A H 0.1649 1.0179 0.4131 0.051 Uiso 1 1 calc R
N5 N 0.7118(4) 1.14958(16) 0.36430(7) 0.0400(8) Uani 1 1 d .
H5A H 0.7204 1.0986 0.3613 0.048 Uiso 1 1 calc R
N6 N 0.5508(4) 1.10614(15) 0.30973(6) 0.0324(7) Uani 1 1 d .
H6A H 0.4797 1.1062 0.3241 0.039 Uiso 1 1 calc R
O1 O 0.6152(3) 0.95261(13) 0.33512(5) 0.0349(6) Uani 1 1 d .
H1 H 0.6133 0.9101 0.3450 0.052 Uiso 1 1 calc R
O2 O 0.4109(3) 0.89175(14) 0.39855(6) 0.0432(7) Uani 1 1 d .
H2 H 0.4235 0.9324 0.4092 0.065 Uiso 1 1 calc R
O3 O 0.4480(3) 1.09297(14) 0.39014(6) 0.0433(7) Uani 1 1 d .
H3C H 0.5340 1.0869 0.3817 0.065 Uiso 1 1 calc R
C90 C 0.1969(7) 0.1497(3) 0.27365(12) 0.0580(16) Uiso 0.80 1 d P
H90A H 0.1637 0.2039 0.2698 0.087 Uiso 0.80 1 calc PR
H90B H 0.1118 0.1135 0.2692 0.087 Uiso 0.80 1 calc PR
H90C H 0.2846 0.1370 0.2604 0.087 Uiso 0.80 1 calc PR
O90 O 0.2401(4) 0.14199(18) 0.30417(7) 0.0427(8) Uiso 0.80 1 d P
H90 H 0.1940 0.1034 0.3120 0.064 Uiso 0.80 1 calc PR
C91 C 0.1953(6) 0.9820(3) 0.34341(12) 0.0426(14) Uiso 0.70 1 d P
H91A H 0.2943 1.0086 0.3464 0.064 Uiso 0.70 1 calc PR
H91B H 0.2009 0.9482 0.3252 0.064 Uiso 0.70 1 calc PR
H91C H 0.1720 0.9498 0.3615 0.064 Uiso 0.70 1 calc PR
O91 O 0.0829(3) 1.03648(12) 0.33948(6) 0.0324(8) Uiso 0.70 1 d P
H91 H 0.1108 1.0694 0.3262 0.049 Uiso 0.70 1 calc PR
C95 C 0.9427(3) 0.94338(12) 0.41183(6) 0.0334(11) Uiso 0.80 1 d PR
O95 O 0.9206(3) 1.00867(12) 0.39116(7) 0.0541(19) Uiso 0.40 1 d PR
O96 O 0.8001(3) 0.97877(12) 0.40415(6) 0.066(2) Uiso 0.40 1 d PR
C97 C 0.9524(3) 0.82622(14) 0.42970(5) 0.087(4) Uiso 0.40 1 d PR
O97 O 0.8179(3) 0.87100(14) 0.42238(5) 0.060(2) Uiso 0.40 1 d PR
C98 C 0.8923(3) 0.79015(15) 0.41828(5) 0.049(3) Uiso 0.40 1 d PR
O98 O 0.8912(3) 0.76795(16) 0.44559(5) 0.099(3) Uiso 0.40 1 d PR

loop_
_atom_site_aniso_label
_atom_site_aniso_U_11
_atom_site_aniso_U_22
_atom_site_aniso_U_33
_atom_site_aniso_U_23
_atom_site_aniso_U_13
_atom_site_aniso_U_12
C1 0.034(2) 0.0197(17) 0.041(2) -0.0025(17) -0.002(2) 0.0000(18)
C2 0.034(2) 0.0243(18) 0.035(2) -0.0043(16) -0.0030(19) 0.0025(18)
C3 0.052(3) 0.032(2) 0.034(2) -0.0022(17) -0.005(2) -0.003(2)
C4 0.042(3) 0.034(2) 0.038(2) -0.0010(18) 0.001(2) 0.004(2)
C5 0.034(2) 0.033(2) 0.050(3) -0.0033(19) -0.003(2) 0.0081(19)
C6 0.030(2) 0.0244(19) 0.041(2) 0.0021(17) -0.008(2) -0.0016(18)
C7 0.068(4) 0.062(3) 0.065(3) 0.011(2) 0.019(3) 0.020(3)
C8 0.030(2) 0.0280(19) 0.047(2) 0.0016(18) -0.005(2) -0.0001(18)
C9 0.027(2) 0.0254(18) 0.034(2) -0.0017(16) -0.0077(19) 0.0025(17)
C10 0.032(2) 0.0206(19) 0.056(3) -0.0012(19) 0.001(2) -0.0030(18)
C11 0.050(3) 0.042(2) 0.074(3) -0.007(2) 0.016(3) 0.005(2)
C12 0.056(4) 0.040(3) 0.146(6) -0.020(3) 0.047(4) -0.009(3)
C13 0.032(3) 0.021(2) 0.165(6) 0.016(3) 0.002(4) -0.006(2)
C14 0.033(3) 0.037(3) 0.110(4) 0.012(3) -0.010(3) -0.009(2)
C15 0.034(3) 0.028(2) 0.067(3) 0.004(2) -0.005(2) -0.006(2)
C16 0.033(2) 0.0267(18) 0.029(2) -0.0011(16) -0.0026(18) 0.0055(18)
C17 0.017(2) 0.0328(19) 0.036(2) -0.0022(18) 0.0006(17) 0.0053(17)
C18 0.036(3) 0.033(2) 0.046(3) 0.0021(19) -0.003(2) 0.007(2)
C19 0.041(3) 0.045(2) 0.045(3) -0.006(2) -0.011(2) 0.008(2)
C20 0.028(2) 0.032(2) 0.061(3) -0.010(2) -0.007(2) 0.003(2)
C21 0.043(3) 0.031(2) 0.045(3) 0.0012(18) 0.005(2) 0.004(2)
C22 0.042(3) 0.031(2) 0.040(2) -0.0016(19) 0.0058(19) 0.008(2)
C23 0.029(3) 0.035(2) 0.069(3) -0.017(2) 0.003(2) -0.003(2)
C24 0.034(2) 0.030(2) 0.044(3) 0.0020(19) 0.010(2) 0.011(2)
C25 0.033(3) 0.027(2) 0.051(3) -0.0043(19) 0.012(2) 0.0020(19)
C26 0.037(3) 0.041(2) 0.063(3) -0.002(2) 0.014(2) 0.001(2)
C27 0.039(3) 0.036(2) 0.078(3) 0.006(2) 0.020(3) 0.007(2)
C28 0.043(3) 0.053(3) 0.046(3) 0.009(2) 0.013(2) 0.018(2)
C29 0.033(2) 0.032(2) 0.040(2) 0.0007(18) 0.0080(19) 0.0071(19)
C30 0.076(4) 0.063(3) 0.112(4) 0.030(3) 0.041(4) 0.000(3)
C31 0.039(3) 0.060(3) 0.044(2) -0.006(2) 0.000(2) 0.013(2)
C32 0.033(2) 0.041(2) 0.041(2) -0.0091(18) 0.0017(19) 0.000(2)
C33 0.032(2) 0.042(2) 0.036(2) -0.0057(19) -0.0046(19) 0.009(2)
C34 0.052(3) 0.044(2) 0.037(2) -0.001(2) 0.007(2) -0.003(2)
C35 0.070(4) 0.055(3) 0.047(3) -0.001(2) 0.004(3) 0.007(3)
C36 0.072(4) 0.081(3) 0.035(3) 0.000(3) -0.009(3) 0.017(3)
C37 0.057(3) 0.077(3) 0.041(3) -0.014(3) -0.016(2) 0.005(3)
C38 0.052(3) 0.050(3) 0.045(3) -0.004(2) -0.002(2) -0.001(2)
C39 0.036(2) 0.033(2) 0.033(2) -0.0048(17) 0.0022(19) -0.0014(19)
C40 0.036(3) 0.030(2) 0.033(2) -0.0038(17) 0.0030(19) 0.000(2)
C41 0.039(3) 0.038(2) 0.060(3) -0.016(2) -0.007(2) 0.000(2)
C42 0.035(3) 0.039(2) 0.082(3) -0.011(2) 0.002(2) -0.002(2)
C43 0.041(3) 0.042(3) 0.081(3) -0.004(2) 0.009(2) 0.008(2)
C44 0.066(4) 0.036(2) 0.093(4) -0.010(2) 0.022(3) 0.003(3)
C45 0.047(3) 0.039(2) 0.062(3) -0.009(2) 0.016(2) -0.010(2)
C46 0.054(3) 0.063(3) 0.034(2) -0.002(2) -0.008(2) 0.023(3)
C47 0.059(3) 0.035(2) 0.028(2) 0.0035(18) 0.000(2) 0.009(2)
C48 0.058(3) 0.047(3) 0.032(2) 0.010(2) 0.001(2) 0.009(3)
C49 0.101(4) 0.045(3) 0.042(3) 0.008(2) 0.028(3) 0.027(3)
C50 0.118(5) 0.034(2) 0.055(3) 0.000(2) 0.044(3) -0.005(3)
C51 0.122(5) 0.041(3) 0.040(3) -0.007(2) 0.018(3) -0.019(3)
C52 0.068(3) 0.034(2) 0.036(2) -0.0008(19) -0.003(2) -0.005(3)
C53 0.244(9) 0.029(2) 0.095(4) -0.006(3) 0.101(5) 0.005(4)
C54 0.058(3) 0.051(3) 0.036(2) -0.002(2) -0.014(2) -0.005(2)
C55 0.035(2) 0.0229(18) 0.033(2) 0.0019(16) -0.0027(18) 0.0071(17)
C56 0.030(2) 0.0265(19) 0.039(2) -0.0041(17) -0.0041(19) -0.0006(18)
C57 0.033(3) 0.031(2) 0.055(3) -0.0062(19) -0.001(2) 0.005(2)
C58 0.052(3) 0.026(2) 0.067(3) -0.008(2) 0.005(2) -0.007(2)
C59 0.049(3) 0.048(3) 0.068(3) -0.008(2) 0.007(3) -0.011(2)
C60 0.039(3) 0.050(3) 0.062(3) 0.003(2) 0.002(2) -0.003(2)
C61 0.036(3) 0.032(2) 0.053(3) -0.0040(19) -0.005(2) 0.004(2)
C62 0.035(2) 0.0193(17) 0.039(2) -0.0007(16) -0.0016(18) 0.0042(18)
C63 0.041(3) 0.0185(18) 0.038(2) -0.0018(16) -0.004(2) -0.0042(19)
C64 0.052(3) 0.033(2) 0.038(2) -0.0006(19) 0.001(2) 0.011(2)
C65 0.060(3) 0.035(2) 0.052(3) 0.006(2) -0.005(2) 0.013(2)
C66 0.057(3) 0.033(2) 0.045(3) 0.0031(19) -0.015(2) -0.007(2)
C67 0.051(3) 0.046(2) 0.043(3) 0.007(2) 0.005(2) -0.015(2)
C68 0.035(3) 0.036(2) 0.042(2) -0.0007(19) 0.001(2) -0.004(2)
C69 0.035(2) 0.0258(19) 0.045(2) -0.0047(17) -0.0084(19) 0.0059(19)
N1 0.0314(19) 0.0258(15) 0.0401(18) -0.0053(14) 0.0036(15) 0.0005(15)
N2 0.029(2) 0.0376(18) 0.0416(19) 0.0068(15) 0.0015(16) 0.0111(16)
N3 0.041(2) 0.0352(17) 0.0411(19) 0.0007(15) 0.0111(17) 0.0068(17)
N4 0.055(2) 0.0432(19) 0.0291(18) -0.0082(15) -0.0092(16) 0.0034(18)
N5 0.055(2) 0.0293(16) 0.0357(19) -0.0009(14) -0.0081(17) 0.0003(16)
N6 0.0304(19) 0.0265(15) 0.0403(18) -0.0057(14) 0.0056(16) 0.0012(15)
O1 0.0342(16) 0.0319(14) 0.0387(15) 0.0049(11) 0.0032(13) 0.0029(13)
O2 0.054(2) 0.0315(14) 0.0442(16) -0.0042(12) -0.0017(15) -0.0007(15)
O3 0.0477(19) 0.0362(15) 0.0459(17) -0.0087(12) 0.0005(15) 0.0058(14)

loop_
_atom_type_symbol
_atom_type_description
_atom_type_scat_dispersion_real
_atom_type_scat_dispersion_imag
_atom_type_scat_source
C C 0.0033 0.0016 'International Tables Vol C Tables 4.2.6.8 and 6.1.1.4'
H H 0.0000 0.0000 'International Tables Vol C Tables 4.2.6.8 and 6.1.1.4'
N N 0.0061 0.0033 'International Tables Vol C Tables 4.2.6.8 and 6.1.1.4'
O O 0.0106 0.0060 'International Tables Vol C Tables 4.2.6.8 and 6.1.1.4'

loop_
_geom_angle_atom_site_label_1
_geom_angle_atom_site_label_2
_geom_angle_atom_site_label_3
_geom_angle
O1 C1 C2 118.0(3)
O1 C1 C6 121.4(3)
C2 C1 C6 120.6(3)
C3 C2 C1 118.7(3)
C3 C2 C69 122.6(3)
C1 C2 C69 118.6(3)
C4 C3 C2 121.6(3)
C5 C4 C3 117.2(4)
C5 C4 C7 121.8(4)
C3 C4 C7 120.9(3)
C6 C5 C4 124.3(4)
C5 C6 C1 117.4(3)
C5 C6 C8 123.2(3)
C1 C6 C8 119.2(3)
N1 C8 C6 113.1(3)
N1 C9 C10 111.0(3)
N1 C9 C16 107.7(3)
C10 C9 C16 114.3(3)
C15 C10 C11 119.1(4)
C15 C10 C9 121.4(4)
C11 C10 C9 119.4(4)
C10 C11 C12 120.3(5)
C13 C12 C11 118.5(5)
C14 C13 C12 121.5(5)
C13 C14 C15 120.1(5)
C10 C15 C14 120.5(4)
N2 C16 C17 111.4(3)
N2 C16 C9 108.4(3)
C17 C16 C9 111.5(3)
C22 C17 C18 117.6(3)
C22 C17 C16 120.6(3)
C18 C17 C16 121.7(3)
C19 C18 C17 121.4(3)
C18 C19 C20 120.2(4)
C21 C20 C19 120.0(4)
C20 C21 C22 118.8(3)
C17 C22 C21 122.0(4)
N2 C23 C25 117.2(3)
O2 C24 C25 117.0(3)
O2 C24 C29 120.4(3)
C25 C24 C29 122.6(3)
C26 C25 C24 116.8(4)
C26 C25 C23 122.0(4)
C24 C25 C23 121.2(3)
C25 C26 C27 123.8(4)
C28 C27 C26 117.6(4)
C28 C27 C30 121.1(5)
C26 C27 C30 121.3(4)
C27 C28 C29 121.4(4)
C24 C29 C28 117.8(4)
C24 C29 C31 121.4(3)
C28 C29 C31 120.8(4)
N3 C31 C29 113.2(3)
N3 C32 C33 113.3(3)
N3 C32 C39 108.4(3)
C33 C32 C39 112.7(3)
C34 C33 C38 117.6(4)
C34 C33 C32 121.7(4)
C38 C33 C32 120.6(4)
C33 C34 C35 122.7(4)
C36 C35 C34 118.8(4)
C35 C36 C37 120.3(4)
C36 C37 C38 119.7(4)
C33 C38 C37 120.8(4)
N4 C39 C40 109.0(3)
N4 C39 C32 109.1(3)
C40 C39 C32 115.4(3)
C41 C40 C45 117.2(4)
C41 C40 C39 122.5(3)
C45 C40 C39 120.1(3)
C42 C41 C40 121.7(4)
C43 C42 C41 120.7(4)
C42 C43 C44 119.1(4)
C43 C44 C45 120.3(4)
C40 C45 C44 120.9(4)
C48 C46 N4 115.0(3)
C52 C47 O3 122.9(4)
C52 C47 C48 120.9(4)
O3 C47 C48 116.3(4)
C49 C48 C47 116.0(5)
C49 C48 C46 124.2(5)
C47 C48 C46 119.8(4)
C50 C49 C48 124.0(5)
C49 C50 C51 118.0(4)
C49 C50 C53 121.8(6)
C51 C50 C53 120.1(6)
C50 C51 C52 121.6(5)
C47 C52 C51 119.6(5)
C47 C52 C54 118.1(4)
C51 C52 C54 122.3(5)
N5 C54 C52 111.4(3)
N5 C55 C56 111.2(3)
N5 C55 C62 110.3(3)
C56 C55 C62 113.8(3)
C57 C56 C61 118.3(3)
C57 C56 C55 121.1(3)
C61 C56 C55 120.5(3)
C58 C57 C56 121.6(4)
C57 C58 C59 119.7(4)
C60 C59 C58 119.7(4)
C59 C60 C61 120.2(4)
C60 C61 C56 120.5(4)
N6 C62 C63 108.6(3)
N6 C62 C55 110.2(3)
C63 C62 C55 112.5(3)
C68 C63 C64 117.4(3)
C68 C63 C62 120.9(3)
C64 C63 C62 121.6(3)
C65 C64 C63 120.9(4)
C66 C65 C64 121.0(4)
C65 C66 C67 119.3(4)
C68 C67 C66 120.3(4)
C67 C68 C63 121.1(4)
N6 C69 C2 114.8(3)
C8 N1 C9 114.1(3)
C23 N2 C16 114.7(3)
C32 N3 C31 114.7(3)
C39 N4 C46 115.1(3)
C54 N5 C55 113.0(3)
C69 N6 C62 113.9(3)
O96 C95 O95 53.8
O96 C95 O97 79.2
O95 C95 O97 129.7
O96 O95 C95 62.1
O95 O96 C95 64.0
C98 C97 O98 64.41(5)
C98 C97 O97 77.1
O98 C97 O97 100.8
C97 O97 C98 37.1
C97 O97 C95 85.6
C98 O97 C95 110.3
C97 C98 O98 72.5
C97 C98 O97 65.8
O98 C98 O97 99.0
C98 O98 C97 43.1

loop_
_geom_bond_atom_site_label_1
_geom_bond_atom_site_label_2
_geom_bond_distance
C1 O1 1.375(4)
C1 C2 1.396(5)
C1 C6 1.406(5)
C2 C3 1.395(5)
C2 C69 1.517(5)
C3 C4 1.387(5)
C4 C5 1.374(5)
C4 C7 1.505(5)
C5 C6 1.371(5)
C6 C8 1.507(5)
C8 N1 1.473(4)
C9 N1 1.478(4)
C9 C10 1.504(5)
C9 C16 1.524(5)
C10 C15 1.379(5)
C10 C11 1.386(5)
C11 C12 1.413(7)
C12 C13 1.379(8)
C13 C14 1.350(7)
C14 C15 1.392(6)
C16 N2 1.462(4)
C16 C17 1.522(5)
C17 C22 1.376(5)
C17 C18 1.388(5)
C18 C19 1.371(5)
C19 C20 1.382(5)
C20 C21 1.377(5)
C21 C22 1.396(5)
C23 N2 1.455(5)
C23 C25 1.481(5)
C24 O2 1.386(4)
C24 C25 1.386(5)
C24 C29 1.387(5)
C25 C26 1.368(5)
C26 C27 1.382(6)
C27 C28 1.382(6)
C27 C30 1.520(6)
C28 C29 1.397(5)
C29 C31 1.501(5)
C31 N3 1.487(4)
C32 N3 1.468(5)
C32 C33 1.510(5)
C32 C39 1.518(5)
C33 C34 1.366(5)
C33 C38 1.381(5)
C34 C35 1.372(5)
C35 C36 1.368(6)
C36 C37 1.373(6)
C37 C38 1.382(5)
C39 N4 1.469(4)
C39 C40 1.505(5)
C40 C41 1.379(5)
C40 C45 1.381(5)
C41 C42 1.374(6)
C42 C43 1.349(5)
C43 C44 1.376(6)
C44 C45 1.386(6)
C46 C48 1.488(6)
C46 N4 1.491(5)
C47 C52 1.371(6)
C47 O3 1.375(4)
C47 C48 1.415(6)
C48 C49 1.412(6)
C49 C50 1.344(7)
C50 C51 1.381(7)
C50 C53 1.517(6)
C51 C52 1.387(6)
C52 C54 1.505(6)
C54 N5 1.475(4)
C55 N5 1.479(4)
C55 C56 1.504(5)
C55 C62 1.532(5)
C56 C57 1.374(5)
C56 C61 1.381(5)
C57 C58 1.359(5)
C58 C59 1.379(6)
C59 C60 1.368(5)
C60 C61 1.374(5)
C62 N6 1.476(4)
C62 C63 1.510(5)
C63 C68 1.391(5)
C63 C64 1.397(5)
C64 C65 1.382(5)
C65 C66 1.354(6)
C66 C67 1.388(6)
C67 C68 1.379(5)
C69 N6 1.467(4)
C90 O90 1.388(6)
C91 O91 1.357(5)
C95 O96 1.4179
C95 O95 1.4422
C95 O97 1.7036
O95 O96 1.2946
C97 C98 0.9463
C97 O98 1.3203
C97 O97 1.4306
O97 C98 1.5293
C98 O98 1.2488

loop_
_geom_torsion_atom_site_label_1
_geom_torsion_atom_site_label_2
_geom_torsion_atom_site_label_3
_geom_torsion_atom_site_label_4
_geom_torsion
O1 C1 C2 C3 178.9(3)
C6 C1 C2 C3 1.1(5)
O1 C1 C2 C69 -1.5(5)
C6 C1 C2 C69 -179.4(3)
C1 C2 C3 C4 1.5(5)
C69 C2 C3 C4 -178.0(3)
C2 C3 C4 C5 -1.6(5)
C2 C3 C4 C7 177.3(4)
C3 C4 C5 C6 -0.9(6)
C7 C4 C5 C6 -179.8(4)
C4 C5 C6 C1 3.4(6)
C4 C5 C6 C8 -171.6(3)
O1 C1 C6 C5 178.8(3)
C2 C1 C6 C5 -3.4(5)
O1 C1 C6 C8 -6.0(5)
C2 C1 C6 C8 171.8(3)
C5 C6 C8 N1 -137.5(4)
C1 C6 C8 N1 47.7(4)
N1 C9 C10 C15 68.9(4)
C16 C9 C10 C15 -53.1(5)
N1 C9 C10 C11 -108.0(4)
C16 C9 C10 C11 129.9(4)
C15 C10 C11 C12 -1.8(6)
C9 C10 C11 C12 175.3(4)
C10 C11 C12 C13 0.9(6)
C11 C12 C13 C14 1.2(7)
C12 C13 C14 C15 -2.3(7)
C11 C10 C15 C14 0.7(5)
C9 C10 C15 C14 -176.3(3)
C13 C14 C15 C10 1.4(6)
N1 C9 C16 N2 66.5(3)
C10 C9 C16 N2 -169.6(3)
N1 C9 C16 C17 -170.4(3)
C10 C9 C16 C17 -46.6(4)
N2 C16 C17 C22 -114.2(4)
C9 C16 C17 C22 124.6(4)
N2 C16 C17 C18 69.7(4)
C9 C16 C17 C18 -51.6(4)
C22 C17 C18 C19 -2.0(6)
C16 C17 C18 C19 174.2(4)
C17 C18 C19 C20 2.4(6)
C18 C19 C20 C21 -1.6(6)
C19 C20 C21 C22 0.4(6)
C18 C17 C22 C21 0.8(6)
C16 C17 C22 C21 -175.5(4)
C20 C21 C22 C17 -0.1(6)
O2 C24 C25 C26 179.2(3)
C29 C24 C25 C26 -1.3(6)
O2 C24 C25 C23 1.0(5)
C29 C24 C25 C23 -179.6(4)
N2 C23 C25 C26 -117.8(4)
N2 C23 C25 C24 60.4(5)
C24 C25 C26 C27 2.2(6)
C23 C25 C26 C27 -179.6(4)
C25 C26 C27 C28 -1.4(6)
C25 C26 C27 C30 177.7(4)
C26 C27 C28 C29 -0.3(6)
C30 C27 C28 C29 -179.3(4)
O2 C24 C29 C28 179.2(3)
C25 C24 C29 C28 -0.2(6)
O2 C24 C29 C31 -3.8(6)
C25 C24 C29 C31 176.8(4)
C27 C28 C29 C24 1.0(6)
C27 C28 C29 C31 -176.0(4)
C24 C29 C31 N3 51.4(5)
C28 C29 C31 N3 -131.7(4)
N3 C32 C33 C34 -111.7(4)
C39 C32 C33 C34 124.7(4)
N3 C32 C33 C38 64.5(5)
C39 C32 C33 C38 -59.0(5)
C38 C33 C34 C35 2.6(6)
C32 C33 C34 C35 178.9(4)
C33 C34 C35 C36 -1.3(7)
C34 C35 C36 C37 0.8(7)
C35 C36 C37 C38 -1.6(7)
C34 C33 C38 C37 -3.3(6)
C32 C33 C38 C37 -179.7(4)
C36 C37 C38 C33 2.9(6)
N3 C32 C39 N4 59.4(4)
C33 C32 C39 N4 -174.4(3)
N3 C32 C39 C40 -177.6(3)
C33 C32 C39 C40 -51.4(4)
N4 C39 C40 C41 76.2(4)
C32 C39 C40 C41 -46.8(5)
N4 C39 C40 C45 -99.1(4)
C32 C39 C40 C45 137.9(4)
C45 C40 C41 C42 1.2(6)
C39 C40 C41 C42 -174.2(4)
C40 C41 C42 C43 1.5(7)
C41 C42 C43 C44 -3.9(7)
C42 C43 C44 C45 3.7(7)
C41 C40 C45 C44 -1.4(6)
C39 C40 C45 C44 174.2(4)
C43 C44 C45 C40 -1.1(7)
C52 C47 C48 C49 0.3(5)
O3 C47 C48 C49 -179.3(3)
C52 C47 C48 C46 179.1(4)
O3 C47 C48 C46 -0.6(5)
N4 C46 C48 C49 -123.7(4)
N4 C46 C48 C47 57.6(5)
C47 C48 C49 C50 1.5(6)
C46 C48 C49 C50 -177.2(4)
C48 C49 C50 C51 -2.2(7)
C48 C49 C50 C53 -179.9(4)
C49 C50 C51 C52 1.1(7)
C53 C50 C51 C52 178.8(4)
O3 C47 C52 C51 178.3(3)
C48 C47 C52 C51 -1.3(6)
O3 C47 C52 C54 -0.8(5)
C48 C47 C52 C54 179.6(3)
C50 C51 C52 C47 0.6(6)
C50 C51 C52 C54 179.7(4)
C47 C52 C54 N5 49.5(5)
C51 C52 C54 N5 -129.5(4)
N5 C55 C56 C57 -116.2(4)
C62 C55 C56 C57 118.6(4)
N5 C55 C56 C61 59.6(5)
C62 C55 C56 C61 -65.6(4)
C61 C56 C57 C58 -1.9(6)
C55 C56 C57 C58 174.0(4)
C56 C57 C58 C59 -0.1(6)
C57 C58 C59 C60 1.5(7)
C58 C59 C60 C61 -0.9(7)
C59 C60 C61 C56 -1.1(6)
C57 C56 C61 C60 2.5(6)
C55 C56 C61 C60 -173.4(3)
N5 C55 C62 N6 54.9(4)
C56 C55 C62 N6 -179.4(3)
N5 C55 C62 C63 176.2(3)
C56 C55 C62 C63 -58.1(4)
N6 C62 C63 C68 -109.7(4)
C55 C62 C63 C68 128.1(3)
N6 C62 C63 C64 65.6(4)
C55 C62 C63 C64 -56.6(5)
C68 C63 C64 C65 -1.3(5)
C62 C63 C64 C65 -176.8(3)
C63 C64 C65 C66 3.1(6)
C64 C65 C66 C67 -2.7(6)
C65 C66 C67 C68 0.6(6)
C66 C67 C68 C63 1.1(6)
C64 C63 C68 C67 -0.8(5)
C62 C63 C68 C67 174.7(3)
C3 C2 C69 N6 -120.5(4)
C1 C2 C69 N6 60.0(4)
C6 C8 N1 C9 75.8(4)
C10 C9 N1 C8 56.0(4)
C16 C9 N1 C8 -178.1(3)
C25 C23 N2 C16 56.5(4)
C17 C16 N2 C23 71.8(4)
C9 C16 N2 C23 -165.1(3)
C33 C32 N3 C31 56.0(4)
C39 C32 N3 C31 -178.1(3)
C29 C31 N3 C32 74.2(4)
C40 C39 N4 C46 72.5(4)
C32 C39 N4 C46 -160.7(3)
C48 C46 N4 C39 59.5(5)
C52 C54 N5 C55 70.4(4)
C56 C55 N5 C54 56.7(4)
C62 C55 N5 C54 -176.1(3)
C2 C69 N6 C62 65.2(4)
C63 C62 N6 C69 72.8(4)
C55 C62 N6 C69 -163.6(3)
O97 C95 O95 O96 24.6
O97 C95 O96 O95 -161.0
O98 C97 O97 C98 -60.37(5)
C98 C97 O97 C95 -132.8
O98 C97 O97 C95 166.9
O96 C95 O97 C97 177.1
O95 C95 O97 C97 157.1
O96 C95 O97 C98 148.9
O95 C95 O97 C98 128.9
O97 C97 C98 O98 -108.8
O98 C97 C98 O97 108.8
C95 O97 C98 C97 51.3
C97 O97 C98 O98 66.1
C95 O97 C98 O98 117.4
O97 C98 O98 C97 -60.9
O97 C97 O98 C98 70.0
